data_1566704
loop_
_publ_author_name
'Guo, Jia'
'Xiong, Wen-Bin'
'Ma, Hao-Ran'
'Fan, Luoyi'
'Zhou, You-Yun'
'Wong, Henry N. C.'
'Cui, Jian-Fang'

_publ_section_title
;
 Optical Resolution of 1,16-Dihydroxytetraphenylene by Chiral Gold(III)
 Complexation and Its Applications as Chiral Ligands in Asymmetric
 Catalysis
;
_journal_name_full 'Chemical Science'
_journal_paper_doi 10.1039/D2SC00388K
_journal_year 2022
_chemical_absolute_configuration ad
_chemical_formula_moiety 'C40 H28 Au N O3, 2(C H2 Cl2)'
_chemical_formula_sum 'C42 H32 Au Cl4 N O3'
_chemical_formula_weight 937.45
_space_group_crystal_system orthorhombic
_space_group_IT_number 19
_space_group_name_Hall 'P 2ac 2ab'
_space_group_name_H-M_alt 'P 21 21 21'
_atom_sites_solution_hydrogens geom
_atom_sites_solution_primary dual
_audit_creation_date 2021-04-23
_audit_creation_method
;
Olex2 1.3
(compiled 2020.11.12 svn.r5f609507 for OlexSys, GUI svn.r6272)
;
_audit_update_record
;
2021-12-04 deposited with the CCDC.	2022-03-24 downloaded from the CCDC.
;
_cell_angle_alpha 90
_cell_angle_beta 90
_cell_angle_gamma 90
_cell_formula_units_Z 4
_cell_length_a 12.5780(10)
_cell_length_b 13.7123(11)
_cell_length_c 21.0398(15)
_cell_measurement_reflns_used 9497
_cell_measurement_temperature 100
_cell_measurement_theta_max 28.36
_cell_measurement_theta_min 2.40
_cell_volume 3628.8(5)
_computing_cell_refinement 'SAINT V8.38A (Bruker, 2018)'
_computing_data_reduction 'SAINT V8.38A (Bruker, 2018)'
_computing_molecular_graphics 'Olex2 1.3 (Dolomanov et al., 2009)'
_computing_publication_material 'Olex2 1.3 (Dolomanov et al., 2009)'
_computing_structure_refinement 'SHELXL 2018/3 (Sheldrick, 2015)'
_computing_structure_solution 'SHELXT  (Sheldrick, 2015)'
_diffrn_ambient_temperature 100
_diffrn_detector 'Bruker PHOTON 100 area detector'
_diffrn_detector_area_resol_mean 7.9
_diffrn_detector_type 'CMOS area detector'
_diffrn_measured_fraction_theta_full 0.999
_diffrn_measured_fraction_theta_max 0.996
_diffrn_measurement_device 'three-circle diffractometer'
_diffrn_measurement_device_type 'Bruker D8 VENTURE'
_diffrn_measurement_method '\w and \f scans'
_diffrn_radiation_monochromator 'mirror optics'
_diffrn_radiation_probe x-ray
_diffrn_radiation_type MoK\a
_diffrn_radiation_wavelength 0.71073
_diffrn_reflns_av_R_equivalents 0.0524
_diffrn_reflns_av_unetI/netI 0.0284
_diffrn_reflns_Laue_measured_fraction_full 0.999
_diffrn_reflns_Laue_measured_fraction_max 0.996
_diffrn_reflns_limit_h_max 16
_diffrn_reflns_limit_h_min -16
_diffrn_reflns_limit_k_max 18
_diffrn_reflns_limit_k_min -18
_diffrn_reflns_limit_l_max 25
_diffrn_reflns_limit_l_min -28
_diffrn_reflns_number 70184
_diffrn_reflns_point_group_measured_fraction_full 0.999
_diffrn_reflns_point_group_measured_fraction_max 0.996
_diffrn_reflns_theta_full 25.242
_diffrn_reflns_theta_max 28.443
_diffrn_reflns_theta_min 2.197
_diffrn_source 'microfocus sealed X-ray tube'
_diffrn_source_current 1.0
_diffrn_source_power 0.05
_diffrn_source_type 'Incoatec I\ms'
_diffrn_source_voltage 50.0
_diffrn_standards_number 0
_exptl_absorpt_coefficient_mu 4.391
_exptl_absorpt_correction_T_max 0.0962
_exptl_absorpt_correction_T_min 0.0508
_exptl_absorpt_correction_type multi-scan
_exptl_absorpt_process_details
;
SADABS-2016/2 (Bruker,2016/2) was used for absorption correction.
wR2(int) was 0.1121 before and 0.0711 after correction.
The Ratio of minimum to maximum transmission is 0.5281.
The \l/2 correction factor is Not present.
;
_exptl_crystal_colour yellow
_exptl_crystal_colour_primary yellow
_exptl_crystal_density_diffrn 1.716
_exptl_crystal_description block
_exptl_crystal_F_000 1848
_exptl_crystal_size_max 0.35
_exptl_crystal_size_mid 0.32
_exptl_crystal_size_min 0.28
_refine_diff_density_max 5.102
_refine_diff_density_min -4.560
_refine_diff_density_rms 0.200
_refine_ls_abs_structure_details
;
 Flack x determined using 3785 quotients [(I+)-(I-)]/[(I+)+(I-)]
 (Parsons, Flack and Wagner, Acta Cryst. B69 (2013) 249-259).
;
_refine_ls_abs_structure_Flack 0.024(3)
_refine_ls_extinction_method none
_refine_ls_goodness_of_fit_ref 1.144
_refine_ls_hydrogen_treatment constr
_refine_ls_matrix_type full
_refine_ls_number_parameters 482
_refine_ls_number_reflns 9114
_refine_ls_number_restraints 243
_refine_ls_restrained_S_all 1.133
_refine_ls_R_factor_all 0.0506
_refine_ls_R_factor_gt 0.0493
_refine_ls_shift/su_max 0.001
_refine_ls_shift/su_mean 0.000
_refine_ls_structure_factor_coef Fsqd
_refine_ls_weighting_details 'w=1/[\s^2^(Fo^2^)+(0.0325P)^2^+45.8527P] where P=(Fo^2^+2Fc^2^)/3'
_refine_ls_weighting_scheme calc
_refine_ls_wR_factor_gt 0.1205
_refine_ls_wR_factor_ref 0.1212
_reflns_Friedel_coverage 0.805
_reflns_Friedel_fraction_full 1.000
_reflns_Friedel_fraction_max 0.996
_reflns_number_gt 8909
_reflns_number_total 9114
_reflns_threshold_expression 'I > 2\s(I)'
_cod_data_source_file d2sc00388k2.cif
_cod_data_source_block cxy1677_0m
_cod_database_code 1566704
_shelx_shelxl_version_number 2018/3
_shelx_space_group_comment
;
The symmetry employed for this shelxl refinement is uniquely defined
by the following loop, which should always be used as a source of
symmetry information in preference to the above space-group names.
They are only intended as comments.
;
_olex2_refinement_description
;
1. Fixed Uiso
 At 1.2 times of:
  All C(H) groups, All C(H,H) groups, All C(H,H,H,H) groups
2. Restrained distances
 C33-C31 \\sim C33A-C31A
 with sigma of 0.04
 C29-C28 \\sim C29A-C28
 with sigma of 0.02
 C30-C31 \\sim C30A-C31A
 with sigma of 0.02
 C34-C32 \\sim C34A-C32A
 with sigma of 0.04
 C29-C30 \\sim C29A-C30A
 with sigma of 0.02
 C29-C34 \\sim C29A-C34A
 with sigma of 0.02
 C33-C34 \\sim C33A-C34A
 with sigma of 0.02
 C33-C32 \\sim C33A-C32A
 with sigma of 0.02
 C30-C32 \\sim C30A-C32A
 with sigma of 0.04
 C29-C33 \\sim C29A-C33A
 with sigma of 0.04
 C29-C31 \\sim C29A-C31A
 with sigma of 0.04
 C31-C32 \\sim C31A-C32A
 with sigma of 0.02
 C28-C30 \\sim C28-C30A
 with sigma of 0.04
 C28-C34 \\sim C28-C34A
 with sigma of 0.04
 C30-C34 \\sim C30A-C34A
 with sigma of 0.04
3. Restrained planarity
 C29A, C34A, C33A, C32A, C31A, C30A
 with sigma of 0.1
 C29, C34, C33, C32, C31, C30
 with sigma of 0.1
4. Uiso/Uaniso restraints and constraints
C30 \\sim C31 \\sim C32 \\sim C33 \\sim C34 \\sim C29: within 2A with sigma of
0.01 and sigma for terminal atoms of 0.02 within 2A
C29 \\sim C30 \\sim C33 \\sim C31 \\sim C34 \\sim C32 \\sim C29A \\sim C30A
\\sim C31A \\sim C32A \\sim C33A \\sim C34A: within 2A with sigma of 0.01 and
sigma for terminal atoms of 0.02 within 2A
Uanis(C31) \\sim Ueq, Uanis(C29) \\sim Ueq: with sigma of 0.005 and sigma for
terminal atoms of 0.01
Uanis(C29) \\sim Ueq, Uanis(Cl2) \\sim Ueq, Uanis(C30) \\sim Ueq, Uanis(C32)
\\sim Ueq, Uanis(C33) \\sim Ueq, Uanis(C31) \\sim Ueq, Uanis(C34) \\sim Ueq:
with sigma of 0.01 and sigma for terminal atoms of 0.02
Uanis(Cl2) = Uanis(Cl3)
Uanis(C33) = Uanis(C33A)
Uanis(C29A) = Uanis(C29)
Uanis(C31) = Uanis(C31A)
Uanis(C30A) = Uanis(C30)
Uanis(C32) = Uanis(C32A)
Uanis(C34) = Uanis(C34A)
5. Others
 Sof(H28C)=Sof(H28D)=Sof(C29A)=Sof(C30A)=Sof(H30A)=Sof(C31A)=Sof(H31A)=
 Sof(C32A)=Sof(H32A)=Sof(C33A)=Sof(H33A)=Sof(C34A)=Sof(H34A)=1-FVAR(1)
 Sof(C29)=Sof(H28A)=Sof(H28B)=Sof(C30)=Sof(H30)=Sof(C33)=Sof(H33)=Sof(C31)=
 Sof(H31)=Sof(C34)=Sof(H34)=Sof(C32)=Sof(H32)=FVAR(1)
 Fixed Sof: Cl2(0.605) Cl3(0.395) H41A(0.605) H41B(0.605) H41C(0.395)
 H41D(0.395)
6.a Ternary CH refined with riding coordinates:
 C27(H27)
6.b Secondary CH2 refined with riding coordinates:
 C28(H28A,H28B), C28(H28C,H28D), C26(H26A,H26B), C41(H41A,H41B), C41(H41C,
 H41D), C42(H42A,H42B)
6.c Aromatic/amide H refined with riding coordinates:
 C17(H17), C37(H37), C5(H5), C30(H30), C33(H33), C18(H18), C6(H6), C16(H16),
 C19(H19), C20(H20), C40(H40), C22(H22), C15(H15), C31(H31), C23(H23), C34(H34),
  C38(H38), C24(H24), C39(H39), C32(H32), C7(H7), C21(H21), C14(H14),
 C30A(H30A), C31A(H31A), C32A(H32A), C33A(H33A), C34A(H34A)
;
_olex2_submission_special_instructions 'No special instructions were received'

loop_
_space_group_symop_operation_xyz
'x, y, z'
'-x+1/2, -y, z+1/2'
'x+1/2, -y+1/2, -z'
'-x, y+1/2, -z+1/2'

loop_
_atom_site_label
_atom_site_type_symbol
_atom_site_fract_x
_atom_site_fract_y
_atom_site_fract_z
_atom_site_U_iso_or_equiv
_atom_site_adp_type
_atom_site_occupancy
_atom_site_site_symmetry_order
_atom_site_calc_flag
_atom_site_refinement_flags_posn
_atom_site_refinement_flags_adp
_atom_site_refinement_flags_occupancy
_atom_site_disorder_assembly
_atom_site_disorder_group
Au1 Au 0.39726(3) 0.23296(3) 0.42178(2) 0.01789(10) Uani 1 1 d . . . . .
O1 O 0.2593(6) 0.2961(6) 0.4018(4) 0.0201(16) Uani 1 1 d . . . . .
O2 O 0.4762(6) 0.3629(5) 0.4227(5) 0.0234(15) Uani 1 1 d . . . . .
O3 O 0.6127(7) 0.0171(6) 0.4484(4) 0.0292(18) Uani 1 1 d . . . . .
N1 N 0.5327(7) 0.1605(7) 0.4403(4) 0.0193(19) Uani 1 1 d . . . . .
C29 C 0.7966(13) 0.2769(16) 0.3947(15) 0.024(2) Uani 0.63(7) 1 d D U P A 1
C28 C 0.6863(8) 0.2360(10) 0.3873(5) 0.024(2) Uani 1 1 d D . . . .
H28A H 0.686825 0.186243 0.353204 0.028 Uiso 0.63(7) 1 calc R U P A 1
H28B H 0.637625 0.288936 0.374073 0.028 Uiso 0.63(7) 1 calc R U P A 1
H28C H 0.693801 0.184753 0.354457 0.028 Uiso 0.37(7) 1 calc R U P A 2
H28D H 0.633984 0.284257 0.371656 0.028 Uiso 0.37(7) 1 calc R U P A 2
C36 C 0.3390(8) 0.0954(7) 0.4198(6) 0.020(2) Uani 1 1 d . . . . .
C17 C 0.4787(9) 0.5768(9) 0.2420(6) 0.023(2) Uani 1 1 d . . . . .
H17 H 0.511009 0.517100 0.229731 0.028 Uiso 1 1 calc R U . . .
C37 C 0.2365(9) 0.0663(8) 0.4114(6) 0.026(2) Uani 1 1 d . . . . .
H37 H 0.181723 0.113377 0.406202 0.031 Uiso 1 1 calc R U . . .
C26 C 0.6948(11) 0.0898(9) 0.4640(6) 0.029(3) Uani 1 1 d . . . . .
H26A H 0.759451 0.079266 0.438075 0.035 Uiso 1 1 calc R U . . .
H26B H 0.714248 0.085971 0.509543 0.035 Uiso 1 1 calc R U . . .
C8 C 0.2975(8) 0.5755(7) 0.4175(6) 0.019(2) Uani 1 1 d . . . . .
C5 C 0.4555(11) 0.4924(9) 0.4942(6) 0.028(3) Uani 1 1 d . . . . .
H5 H 0.507369 0.463225 0.520950 0.033 Uiso 1 1 calc R U . . .
C13 C 0.3245(8) 0.4784(8) 0.2801(6) 0.020(2) Uani 1 1 d . . . . .
C27 C 0.6437(9) 0.1895(8) 0.4485(6) 0.022(2) Uani 1 1 d . . . . .
H27 H 0.651319 0.235373 0.485166 0.027 Uiso 1 1 calc R U . . .
C30 C 0.8850(14) 0.2287(17) 0.3788(13) 0.025(2) Uani 0.63(7) 1 d D U P A 1
H30 H 0.879586 0.163054 0.364624 0.030 Uiso 0.63(7) 1 calc R U P A 1
C33 C 0.9069(18) 0.4199(17) 0.4183(13) 0.026(3) Uani 0.63(7) 1 d D U P A 1
H33 H 0.913561 0.485907 0.431431 0.032 Uiso 0.63(7) 1 calc R U P A 1
C2 C 0.3107(8) 0.4369(8) 0.3403(5) 0.019(2) Uani 1 1 d . . . . .
C4 C 0.4255(8) 0.4467(8) 0.4381(6) 0.022(3) Uani 1 1 d . . . . .
C18 C 0.5310(10) 0.6635(10) 0.2297(6) 0.026(2) Uani 1 1 d . . . . .
H18 H 0.598529 0.662198 0.209523 0.032 Uiso 1 1 calc R U . . .
C6 C 0.4093(10) 0.5815(8) 0.5113(5) 0.026(2) Uani 1 1 d . . . . .
H6 H 0.432313 0.614125 0.548705 0.031 Uiso 1 1 calc R U . . .
C16 C 0.2320(8) 0.2951(9) 0.2895(6) 0.024(2) Uani 1 1 d . . . . .
H16 H 0.198745 0.233086 0.293000 0.029 Uiso 1 1 calc R U . . .
C12 C 0.3793(8) 0.5747(8) 0.2719(5) 0.020(2) Uani 1 1 d . . . . .
C19 C 0.4871(10) 0.7506(9) 0.2461(5) 0.029(3) Uani 1 1 d . . . . .
H19 H 0.523245 0.810067 0.237816 0.035 Uiso 1 1 calc R U . . .
C20 C 0.3844(9) 0.7504(7) 0.2763(5) 0.025(2) Uani 1 1 d . . . . .
H20 H 0.351278 0.810446 0.286940 0.030 Uiso 1 1 calc R U . . .
C40 C 0.3959(11) -0.0748(7) 0.4273(6) 0.029(2) Uani 1 1 d . . . . .
H40 H 0.450330 -0.121924 0.433210 0.035 Uiso 1 1 calc R U . . .
C35 C 0.4200(8) 0.0253(7) 0.4278(6) 0.021(2) Uani 1 1 d . . . . .
C1 C 0.2683(9) 0.3425(8) 0.3446(6) 0.018(2) Uani 1 1 d . . . . .
C3 C 0.3461(9) 0.4874(8) 0.3995(5) 0.019(2) Uani 1 1 d . . . . .
C25 C 0.5232(10) 0.0674(8) 0.4387(5) 0.024(2) Uani 1 1 d . . . . .
C22 C 0.0439(10) 0.7220(10) 0.3210(6) 0.031(3) Uani 1 1 d . . . . .
H22 H -0.012828 0.754496 0.300064 0.038 Uiso 1 1 calc R U . . .
C10 C 0.2274(10) 0.6657(8) 0.3214(6) 0.022(2) Uani 1 1 d . . . . .
C15 C 0.2439(9) 0.3373(10) 0.2303(7) 0.029(3) Uani 1 1 d . . . . .
H15 H 0.220070 0.304315 0.193295 0.035 Uiso 1 1 calc R U . . .
C31 C 0.9883(13) 0.2737(18) 0.3825(15) 0.022(2) Uani 0.63(7) 1 d D U P A 1
H31 H 1.050259 0.238304 0.370946 0.026 Uiso 0.63(7) 1 calc R U P A 1
C23 C 0.0271(10) 0.6799(10) 0.3789(7) 0.033(3) Uani 1 1 d . . . . .
H23 H -0.040724 0.683967 0.398545 0.039 Uiso 1 1 calc R U . . .
C34 C 0.8059(18) 0.3758(16) 0.4149(13) 0.025(2) Uani 0.63(7) 1 d D U P A 1
H34 H 0.744140 0.411869 0.426029 0.030 Uiso 0.63(7) 1 calc R U P A 1
C9 C 0.2097(9) 0.6228(8) 0.3811(6) 0.019(2) Uani 1 1 d . . . . .
C38 C 0.2120(10) -0.0337(9) 0.4104(6) 0.028(3) Uani 1 1 d . . . . .
H38 H 0.140505 -0.054024 0.404411 0.033 Uiso 1 1 calc R U . . .
C11 C 0.3334(9) 0.6630(8) 0.2900(5) 0.020(2) Uani 1 1 d . . . . .
C24 C 0.1103(9) 0.6307(8) 0.4091(5) 0.024(2) Uani 1 1 d . . . . .
H24 H 0.098540 0.602101 0.449596 0.028 Uiso 1 1 calc R U . . .
C39 C 0.2920(10) -0.1034(8) 0.4182(8) 0.032(3) Uani 1 1 d . . . . .
H39 H 0.274625 -0.170819 0.417262 0.039 Uiso 1 1 calc R U . . .
C32 C 0.9958(17) 0.367(2) 0.4025(14) 0.024(2) Uani 0.63(7) 1 d D U P A 1
H32 H 1.063846 0.396479 0.405692 0.029 Uiso 0.63(7) 1 calc R U P A 1
C7 C 0.3310(9) 0.6221(8) 0.4743(6) 0.023(2) Uani 1 1 d . . . . .
H7 H 0.299002 0.681787 0.486858 0.027 Uiso 1 1 calc R U . . .
C21 C 0.1433(11) 0.7177(9) 0.2926(5) 0.030(3) Uani 1 1 d . . . . .
H21 H 0.154948 0.750137 0.253318 0.035 Uiso 1 1 calc R U . . .
C14 C 0.2916(9) 0.4293(9) 0.2255(5) 0.024(2) Uani 1 1 d . . . . .
H14 H 0.301562 0.458371 0.184922 0.028 Uiso 1 1 calc R U . . .
Cl1 Cl 0.7071(4) 0.6054(3) 0.3609(3) 0.0601(12) Uani 1 1 d . . . . .
Cl2 Cl 0.6152(6) 0.7340(6) 0.4566(4) 0.0543(16) Uani 0.605 1 d . U P B 1
Cl3 Cl 0.6312(9) 0.7706(9) 0.4265(6) 0.0543(16) Uani 0.395 1 d . . P B 2
C41 C 0.5937(14) 0.6591(11) 0.3923(7) 0.044(3) Uani 1 1 d . . . . .
H41A H 0.558707 0.697556 0.358429 0.053 Uiso 0.605 1 calc R U P B 1
H41B H 0.543876 0.606767 0.405128 0.053 Uiso 0.605 1 calc R U P B 1
H41C H 0.561753 0.616000 0.424871 0.053 Uiso 0.395 1 calc R U P B 2
H41D H 0.540581 0.670084 0.358329 0.053 Uiso 0.395 1 calc R U P B 2
Cl4 Cl 0.0446(3) 0.4856(3) 0.16915(19) 0.0469(9) Uani 1 1 d . . . C 2
Cl5 Cl -0.1283(5) 0.5078(6) 0.2570(2) 0.084(2) Uani 1 1 d . . . C 2
C42 C 0.0060(15) 0.4831(13) 0.2492(8) 0.045(3) Uani 1 1 d . . . C 2
H42A H 0.021600 0.418018 0.267352 0.054 Uiso 1 1 calc R U . C 2
H42B H 0.047510 0.532057 0.273308 0.054 Uiso 1 1 calc R U . C 2
C29A C 0.7911(19) 0.285(2) 0.396(2) 0.024(2) Uani 0.37(7) 1 d D U P A 2
C30A C 0.884(2) 0.238(3) 0.393(2) 0.025(2) Uani 0.37(7) 1 d D U P A 2
H30A H 0.884173 0.169915 0.386058 0.030 Uiso 0.37(7) 1 calc R U P A 2
C31A C 0.986(2) 0.289(3) 0.401(2) 0.022(2) Uani 0.37(7) 1 d D U P A 2
H31A H 1.051128 0.253735 0.400433 0.026 Uiso 0.37(7) 1 calc R U P A 2
C32A C 0.986(3) 0.386(3) 0.408(2) 0.024(2) Uani 0.37(7) 1 d D U P A 2
H32A H 1.051656 0.420875 0.409623 0.029 Uiso 0.37(7) 1 calc R U P A 2
C33A C 0.892(3) 0.436(3) 0.414(2) 0.026(3) Uani 0.37(7) 1 d D U P A 2
H33A H 0.892640 0.504120 0.421982 0.032 Uiso 0.37(7) 1 calc R U P A 2
C34A C 0.794(3) 0.388(2) 0.407(2) 0.025(2) Uani 0.37(7) 1 d D U P A 2
H34A H 0.729857 0.423353 0.410406 0.030 Uiso 0.37(7) 1 calc R U P A 2

loop_
_atom_site_aniso_label
_atom_site_aniso_U_11
_atom_site_aniso_U_22
_atom_site_aniso_U_33
_atom_site_aniso_U_23
_atom_site_aniso_U_13
_atom_site_aniso_U_12
Au1 0.01696(15) 0.01383(15) 0.02288(17) 0.00175(15) 0.00103(16) -0.00020(15)
O1 0.014(3) 0.020(4) 0.026(4) 0.005(3) 0.006(3) 0.002(3)
O2 0.016(3) 0.012(3) 0.042(5) 0.002(4) 0.003(4) 0.001(3)
O3 0.024(4) 0.020(4) 0.044(5) -0.002(3) -0.010(4) 0.008(4)
N1 0.016(4) 0.015(4) 0.026(5) 0.002(3) -0.004(3) 0.000(3)
C29 0.037(4) 0.026(4) 0.007(3) 0.000(3) -0.007(3) -0.004(3)
C28 0.022(5) 0.026(5) 0.023(5) 0.003(5) 0.000(4) 0.009(5)
C36 0.029(5) 0.014(4) 0.017(4) 0.002(4) 0.003(5) 0.000(4)
C17 0.018(5) 0.025(5) 0.025(6) -0.002(4) 0.002(4) 0.004(4)
C37 0.020(5) 0.020(5) 0.038(7) 0.002(5) 0.000(5) 0.002(4)
C26 0.030(6) 0.022(6) 0.035(7) 0.001(5) -0.009(5) 0.000(5)
C8 0.020(5) 0.017(5) 0.021(5) 0.000(4) 0.009(5) -0.001(4)
C5 0.029(6) 0.027(6) 0.027(6) 0.004(5) -0.004(5) 0.000(5)
C13 0.011(4) 0.021(5) 0.030(6) -0.004(4) 0.003(4) -0.001(4)
C27 0.021(5) 0.019(5) 0.027(5) -0.002(4) -0.004(4) 0.004(4)
C30 0.034(4) 0.025(4) 0.017(5) 0.000(4) -0.007(4) -0.004(4)
C33 0.026(4) 0.028(5) 0.024(4) 0.005(4) -0.002(4) 0.001(4)
C2 0.016(5) 0.015(5) 0.025(5) -0.004(4) 0.001(4) 0.000(4)
C4 0.014(5) 0.016(5) 0.037(7) 0.002(4) 0.005(4) -0.003(4)
C18 0.025(6) 0.038(6) 0.016(5) 0.004(5) 0.004(4) -0.013(5)
C6 0.030(6) 0.023(5) 0.024(5) -0.005(4) -0.002(5) 0.003(5)
C16 0.014(5) 0.023(5) 0.035(6) -0.006(4) 0.000(4) -0.005(4)
C12 0.018(5) 0.024(5) 0.018(5) 0.000(4) 0.001(4) -0.008(4)
C19 0.036(6) 0.026(7) 0.026(6) 0.004(4) -0.003(5) -0.009(5)
C20 0.028(5) 0.018(6) 0.028(5) 0.005(4) 0.003(4) -0.001(4)
C40 0.037(6) 0.016(5) 0.035(6) 0.003(4) -0.007(7) -0.002(5)
C35 0.022(5) 0.016(5) 0.026(6) -0.002(4) -0.008(4) -0.001(4)
C1 0.014(5) 0.017(5) 0.024(5) -0.002(4) 0.001(4) 0.001(4)
C3 0.021(5) 0.014(5) 0.021(5) 0.002(4) 0.004(4) -0.004(4)
C25 0.027(6) 0.018(5) 0.026(6) 0.000(4) -0.005(4) 0.002(4)
C22 0.025(6) 0.029(7) 0.041(7) 0.007(6) -0.003(5) 0.009(5)
C10 0.025(6) 0.016(5) 0.026(6) 0.000(4) 0.006(4) -0.001(4)
C15 0.019(5) 0.035(6) 0.033(6) -0.006(5) -0.008(5) 0.002(5)
C31 0.016(3) 0.029(4) 0.020(5) 0.002(4) 0.003(4) 0.001(3)
C23 0.022(6) 0.031(7) 0.045(8) -0.003(6) 0.004(5) 0.006(5)
C34 0.029(4) 0.031(4) 0.015(4) 0.007(4) -0.003(4) 0.002(4)
C9 0.017(5) 0.013(5) 0.026(6) -0.001(4) 0.003(4) -0.001(4)
C38 0.026(6) 0.023(5) 0.035(7) 0.004(5) -0.001(5) -0.006(4)
C11 0.020(5) 0.022(5) 0.019(5) 0.003(4) 0.003(4) -0.003(4)
C24 0.019(5) 0.022(5) 0.029(6) -0.004(4) 0.006(5) 0.004(4)
C39 0.039(7) 0.017(5) 0.041(7) 0.000(6) -0.009(7) -0.008(5)
C32 0.020(4) 0.029(5) 0.023(4) 0.003(4) 0.000(4) 0.003(4)
C7 0.025(6) 0.015(5) 0.028(6) 0.002(4) 0.004(4) 0.000(4)
C21 0.046(7) 0.028(7) 0.014(5) 0.002(4) -0.003(5) 0.007(5)
C14 0.022(5) 0.029(6) 0.020(5) -0.001(4) 0.003(4) 0.003(4)
Cl1 0.056(3) 0.054(3) 0.071(3) 0.010(2) 0.007(2) 0.022(2)
Cl2 0.049(3) 0.046(4) 0.068(5) -0.019(3) -0.020(4) -0.003(3)
Cl3 0.049(3) 0.046(4) 0.068(5) -0.019(3) -0.020(4) -0.003(3)
C41 0.043(8) 0.044(8) 0.045(8) 0.000(6) 0.009(7) -0.008(8)
Cl4 0.041(2) 0.059(2) 0.041(2) 0.0143(18) -0.0065(16) -0.0064(18)
Cl5 0.065(3) 0.147(6) 0.039(2) -0.004(3) 0.003(2) 0.025(3)
C42 0.054(9) 0.043(7) 0.038(7) -0.003(6) -0.003(6) 0.006(7)
C29A 0.037(4) 0.026(4) 0.007(3) 0.000(3) -0.007(3) -0.004(3)
C30A 0.034(4) 0.025(4) 0.017(5) 0.000(4) -0.007(4) -0.004(4)
C31A 0.016(3) 0.029(4) 0.020(5) 0.002(4) 0.003(4) 0.001(3)
C32A 0.020(4) 0.029(5) 0.023(4) 0.003(4) 0.000(4) 0.003(4)
C33A 0.026(4) 0.028(5) 0.024(4) 0.005(4) -0.002(4) 0.001(4)
C34A 0.029(4) 0.031(4) 0.015(4) 0.007(4) -0.003(4) 0.002(4)

loop_
_atom_type_symbol
_atom_type_description
_atom_type_scat_dispersion_real
_atom_type_scat_dispersion_imag
_atom_type_scat_source
C C 0.0033 0.0016 'International Tables Vol C Tables 4.2.6.8 and 6.1.1.4'
H H 0.0000 0.0000 'International Tables Vol C Tables 4.2.6.8 and 6.1.1.4'
Au Au -2.0133 8.8022 'International Tables Vol C Tables 4.2.6.8 and 6.1.1.4'
Cl Cl 0.1484 0.1585 'International Tables Vol C Tables 4.2.6.8 and 6.1.1.4'
N N 0.0061 0.0033 'International Tables Vol C Tables 4.2.6.8 and 6.1.1.4'
O O 0.0106 0.0060 'International Tables Vol C Tables 4.2.6.8 and 6.1.1.4'

loop_
_geom_angle_atom_site_label_1
_geom_angle_atom_site_label_2
_geom_angle_atom_site_label_3
_geom_angle
_geom_angle_site_symmetry_1
_geom_angle_site_symmetry_3
_geom_angle_publ_flag
O1 Au1 O2 92.7(3) . . ?
O1 Au1 N1 176.2(4) . . ?
O1 Au1 C36 94.9(4) . . ?
N1 Au1 O2 91.0(3) . . ?
N1 Au1 C36 81.4(4) . . ?
C36 Au1 O2 172.1(4) . . ?
C1 O1 Au1 108.5(6) . . ?
C4 O2 Au1 121.0(6) . . ?
C25 O3 C26 106.0(9) . . ?
C27 N1 Au1 134.2(7) . . ?
C25 N1 Au1 114.1(8) . . ?
C25 N1 C27 111.3(10) . . ?
C30 C29 C28 123.8(16) . . ?
C30 C29 C34 118.5(15) . . ?
C34 C29 C28 117.4(16) . . ?
C29 C28 H28A 109.0 . . ?
C29 C28 H28B 109.0 . . ?
C29 C28 C27 113.0(14) . . ?
H28A C28 H28B 107.8 . . ?
H28C C28 H28D 107.8 . . ?
C27 C28 H28A 109.0 . . ?
C27 C28 H28B 109.0 . . ?
C27 C28 H28C 109.0 . . ?
C27 C28 H28D 109.0 . . ?
C29A C28 H28C 109.0 . . ?
C29A C28 H28D 109.0 . . ?
C29A C28 C27 113(2) . . ?
C37 C36 Au1 128.2(8) . . ?
C37 C36 C35 120.0(9) . . ?
C35 C36 Au1 111.8(7) . . ?
C18 C17 H17 119.1 . . ?
C18 C17 C12 121.8(11) . . ?
C12 C17 H17 119.1 . . ?
C36 C37 H37 120.2 . . ?
C36 C37 C38 119.7(11) . . ?
C38 C37 H37 120.2 . . ?
O3 C26 H26A 110.7 . . ?
O3 C26 H26B 110.7 . . ?
O3 C26 C27 105.0(9) . . ?
H26A C26 H26B 108.8 . . ?
C27 C26 H26A 110.7 . . ?
C27 C26 H26B 110.7 . . ?
C3 C8 C9 123.8(11) . . ?
C3 C8 C7 119.0(11) . . ?
C7 C8 C9 117.2(9) . . ?
C4 C5 H5 120.0 . . ?
C4 C5 C6 120.0(11) . . ?
C6 C5 H5 120.0 . . ?
C2 C13 C12 121.3(10) . . ?
C14 C13 C2 120.9(10) . . ?
C14 C13 C12 117.8(10) . . ?
N1 C27 C28 110.4(9) . . ?
N1 C27 C26 100.4(9) . . ?
N1 C27 H27 110.7 . . ?
C28 C27 C26 113.6(10) . . ?
C28 C27 H27 110.7 . . ?
C26 C27 H27 110.7 . . ?
C29 C30 H30 119.2 . . ?
C29 C30 C31 121.6(16) . . ?
C31 C30 H30 119.2 . . ?
C34 C33 H33 120.2 . . ?
C32 C33 H33 120.2 . . ?
C32 C33 C34 119.6(16) . . ?
C13 C2 C1 118.7(10) . . ?
C13 C2 C3 122.0(10) . . ?
C1 C2 C3 119.2(10) . . ?
O2 C4 C5 117.3(11) . . ?
O2 C4 C3 122.3(11) . . ?
C5 C4 C3 120.4(11) . . ?
C17 C18 H18 119.5 . . ?
C19 C18 C17 120.9(11) . . ?
C19 C18 H18 119.5 . . ?
C5 C6 H6 119.8 . . ?
C7 C6 C5 120.3(11) . . ?
C7 C6 H6 119.8 . . ?
C1 C16 H16 119.6 . . ?
C15 C16 H16 119.6 . . ?
C15 C16 C1 120.9(11) . . ?
C17 C12 C13 118.7(10) . . ?
C11 C12 C17 118.3(10) . . ?
C11 C12 C13 122.9(9) . . ?
C18 C19 H19 120.8 . . ?
C18 C19 C20 118.3(10) . . ?
C20 C19 H19 120.8 . . ?
C19 C20 H20 119.7 . . ?
C11 C20 C19 120.5(10) . . ?
C11 C20 H20 119.7 . . ?
C35 C40 H40 120.5 . . ?
C39 C40 H40 120.5 . . ?
C39 C40 C35 119.0(11) . . ?
C36 C35 C25 113.4(9) . . ?
C40 C35 C36 120.5(10) . . ?
C40 C35 C25 126.0(11) . . ?
O1 C1 C2 121.2(10) . . ?
O1 C1 C16 118.9(10) . . ?
C2 C1 C16 119.9(11) . . ?
C8 C3 C2 119.6(10) . . ?
C4 C3 C8 119.7(11) . . ?
C4 C3 C2 120.7(10) . . ?
O3 C25 C35 125.3(10) . . ?
N1 C25 O3 115.5(11) . . ?
N1 C25 C35 119.2(10) . . ?
C23 C22 H22 119.8 . . ?
C23 C22 C21 120.4(11) . . ?
C21 C22 H22 119.8 . . ?
C9 C10 C11 121.9(11) . . ?
C9 C10 C21 118.4(11) . . ?
C21 C10 C11 119.5(11) . . ?
C16 C15 H15 120.3 . . ?
C16 C15 C14 119.4(11) . . ?
C14 C15 H15 120.3 . . ?
C30 C31 H31 120.5 . . ?
C32 C31 C30 119.1(16) . . ?
C32 C31 H31 120.5 . . ?
C22 C23 H23 120.2 . . ?
C22 C23 C24 119.6(12) . . ?
C24 C23 H23 120.2 . . ?
C29 C34 H34 120.1 . . ?
C33 C34 C29 119.8(16) . . ?
C33 C34 H34 120.1 . . ?
C10 C9 C8 121.6(10) . . ?
C24 C9 C8 118.8(10) . . ?
C24 C9 C10 119.4(11) . . ?
C37 C38 H38 119.7 . . ?
C39 C38 C37 120.5(11) . . ?
C39 C38 H38 119.7 . . ?
C12 C11 C10 120.9(10) . . ?
C20 C11 C12 120.1(10) . . ?
C20 C11 C10 118.9(10) . . ?
C23 C24 H24 119.4 . . ?
C9 C24 C23 121.3(11) . . ?
C9 C24 H24 119.4 . . ?
C40 C39 C38 120.3(10) . . ?
C40 C39 H39 119.9 . . ?
C38 C39 H39 119.9 . . ?
C33 C32 H32 119.3 . . ?
C31 C32 C33 121.3(17) . . ?
C31 C32 H32 119.3 . . ?
C8 C7 H7 119.7 . . ?
C6 C7 C8 120.6(10) . . ?
C6 C7 H7 119.7 . . ?
C22 C21 C10 120.8(11) . . ?
C22 C21 H21 119.6 . . ?
C10 C21 H21 119.6 . . ?
C13 C14 C15 120.1(11) . . ?
C13 C14 H14 120.0 . . ?
C15 C14 H14 120.0 . . ?
Cl1 C41 Cl3 107.7(10) . . ?
Cl1 C41 H41A 108.5 . . ?
Cl1 C41 H41B 108.5 . . ?
Cl1 C41 H41C 110.2 . . ?
Cl1 C41 H41D 110.2 . . ?
Cl2 C41 Cl1 115.1(11) . . ?
Cl2 C41 H41A 108.5 . . ?
Cl2 C41 H41B 108.5 . . ?
Cl3 C41 H41C 110.2 . . ?
Cl3 C41 H41D 110.2 . . ?
H41A C41 H41B 107.5 . . ?
H41C C41 H41D 108.5 . . ?
Cl4 C42 H42A 109.4 . . ?
Cl4 C42 H42B 109.4 . . ?
Cl5 C42 Cl4 111.0(10) . . ?
Cl5 C42 H42A 109.4 . . ?
Cl5 C42 H42B 109.4 . . ?
H42A C42 H42B 108.0 . . ?
C30A C29A C28 123(2) . . ?
C30A C29A C34A 117(2) . . ?
C34A C29A C28 120(2) . . ?
C29A C30A H30A 119.0 . . ?
C29A C30A C31A 122(2) . . ?
C31A C30A H30A 119.0 . . ?
C30A C31A H31A 120.5 . . ?
C32A C31A C30A 119(2) . . ?
C32A C31A H31A 120.5 . . ?
C31A C32A H32A 119.9 . . ?
C31A C32A C33A 120(2) . . ?
C33A C32A H32A 119.9 . . ?
C32A C33A H33A 119.6 . . ?
C32A C33A C34A 121(2) . . ?
C34A C33A H33A 119.6 . . ?
C29A C34A H34A 119.7 . . ?
C33A C34A C29A 121(2) . . ?
C33A C34A H34A 119.7 . . ?

loop_
_geom_bond_atom_site_label_1
_geom_bond_atom_site_label_2
_geom_bond_distance
_geom_bond_site_symmetry_2
_geom_bond_publ_flag
Au1 O1 1.985(7) . ?
Au1 O2 2.039(7) . ?
Au1 N1 2.010(9) . ?
Au1 C36 2.024(10) . ?
O1 C1 1.366(14) . ?
O2 C4 1.353(13) . ?
O3 C26 1.472(15) . ?
O3 C25 1.336(14) . ?
N1 C27 1.462(15) . ?
N1 C25 1.283(15) . ?
C29 C28 1.505(18) . ?
C29 C30 1.34(2) . ?
C29 C34 1.43(2) . ?
C28 H28A 0.9900 . ?
C28 H28B 0.9900 . ?
C28 H28C 0.9900 . ?
C28 H28D 0.9900 . ?
C28 C27 1.532(16) . ?
C28 C29A 1.49(2) . ?
C36 C37 1.361(15) . ?
C36 C35 1.411(14) . ?
C17 H17 0.9500 . ?
C17 C18 1.383(16) . ?
C17 C12 1.401(15) . ?
C37 H37 0.9500 . ?
C37 C38 1.405(16) . ?
C26 H26A 0.9900 . ?
C26 H26B 0.9900 . ?
C26 C27 1.546(16) . ?
C8 C3 1.406(15) . ?
C8 C9 1.493(16) . ?
C8 C7 1.420(17) . ?
C5 H5 0.9500 . ?
C5 C4 1.389(17) . ?
C5 C6 1.400(17) . ?
C13 C2 1.398(16) . ?
C13 C12 1.500(15) . ?
C13 C14 1.395(16) . ?
C27 H27 1.0000 . ?
C30 H30 0.9500 . ?
C30 C31 1.44(2) . ?
C33 H33 0.9500 . ?
C33 C34 1.41(2) . ?
C33 C32 1.37(2) . ?
C2 C1 1.403(15) . ?
C2 C3 1.493(15) . ?
C4 C3 1.403(16) . ?
C18 H18 0.9500 . ?
C18 C19 1.360(18) . ?
C6 H6 0.9500 . ?
C6 C7 1.373(17) . ?
C16 H16 0.9500 . ?
C16 C1 1.405(16) . ?
C16 C15 1.381(18) . ?
C12 C11 1.393(16) . ?
C19 H19 0.9500 . ?
C19 C20 1.439(16) . ?
C20 H20 0.9500 . ?
C20 C11 1.390(15) . ?
C40 H40 0.9500 . ?
C40 C35 1.405(14) . ?
C40 C39 1.378(18) . ?
C35 C25 1.438(15) . ?
C22 H22 0.9500 . ?
C22 C23 1.364(19) . ?
C22 C21 1.387(18) . ?
C10 C9 1.404(16) . ?
C10 C11 1.488(16) . ?
C10 C21 1.413(17) . ?
C15 H15 0.9500 . ?
C15 C14 1.400(18) . ?
C31 H31 0.9500 . ?
C31 C32 1.35(2) . ?
C23 H23 0.9500 . ?
C23 C24 1.398(17) . ?
C34 H34 0.9500 . ?
C9 C24 1.386(15) . ?
C38 H38 0.9500 . ?
C38 C39 1.398(17) . ?
C24 H24 0.9500 . ?
C39 H39 0.9500 . ?
C32 H32 0.9500 . ?
C7 H7 0.9500 . ?
C21 H21 0.9500 . ?
C14 H14 0.9500 . ?
Cl1 C41 1.736(18) . ?
Cl2 C41 1.720(17) . ?
Cl3 C41 1.756(19) . ?
C41 H41A 0.9900 . ?
C41 H41B 0.9900 . ?
C41 H41C 0.9900 . ?
C41 H41D 0.9900 . ?
Cl4 C42 1.754(18) . ?
Cl5 C42 1.73(2) . ?
C42 H42A 0.9900 . ?
C42 H42B 0.9900 . ?
C29A C30A 1.34(2) . ?
C29A C34A 1.42(2) . ?
C30A H30A 0.9500 . ?
C30A C31A 1.47(2) . ?
C31A H31A 0.9500 . ?
C31A C32A 1.34(3) . ?
C32A H32A 0.9500 . ?
C32A C33A 1.37(3) . ?
C33A H33A 0.9500 . ?
C33A C34A 1.40(2) . ?
C34A H34A 0.9500 . ?

loop_
_geom_torsion_atom_site_label_1
_geom_torsion_atom_site_label_2
_geom_torsion_atom_site_label_3
_geom_torsion_atom_site_label_4
_geom_torsion
_geom_torsion_site_symmetry_1
_geom_torsion_site_symmetry_2
_geom_torsion_site_symmetry_3
_geom_torsion_site_symmetry_4
_geom_torsion_publ_flag
Au1 O1 C1 C2 -84.2(11) . . . . ?
Au1 O1 C1 C16 97.2(10) . . . . ?
Au1 O2 C4 C5 113.1(10) . . . . ?
Au1 O2 C4 C3 -67.4(13) . . . . ?
Au1 N1 C27 C28 -62.0(13) . . . . ?
Au1 N1 C27 C26 177.9(9) . . . . ?
Au1 N1 C25 O3 177.5(8) . . . . ?
Au1 N1 C25 C35 -3.4(14) . . . . ?
Au1 C36 C37 C38 178.9(10) . . . . ?
Au1 C36 C35 C40 -179.5(10) . . . . ?
Au1 C36 C35 C25 2.9(14) . . . . ?
O2 C4 C3 C8 -179.0(10) . . . . ?
O2 C4 C3 C2 2.6(16) . . . . ?
O3 C26 C27 N1 12.5(12) . . . . ?
O3 C26 C27 C28 -105.4(11) . . . . ?
C29 C28 C27 N1 174.0(13) . . . . ?
C29 C28 C27 C26 -74.1(15) . . . . ?
C29 C30 C31 C32 0(3) . . . . ?
C28 C29 C30 C31 175(2) . . . . ?
C28 C29 C34 C33 -176(2) . . . . ?
C28 C29A C30A C31A 179(3) . . . . ?
C28 C29A C34A C33A -178(4) . . . . ?
C36 C37 C38 C39 0(2) . . . . ?
C36 C35 C25 O3 179.3(11) . . . . ?
C36 C35 C25 N1 0.3(17) . . . . ?
C17 C18 C19 C20 -0.3(18) . . . . ?
C17 C12 C11 C20 2.2(16) . . . . ?
C17 C12 C11 C10 179.3(11) . . . . ?
C37 C36 C35 C40 -0.1(19) . . . . ?
C37 C36 C35 C25 -177.6(12) . . . . ?
C37 C38 C39 C40 0(2) . . . . ?
C26 O3 C25 N1 5.1(14) . . . . ?
C26 O3 C25 C35 -174.0(12) . . . . ?
C8 C9 C24 C23 175.8(11) . . . . ?
C5 C4 C3 C8 0.6(16) . . . . ?
C5 C4 C3 C2 -177.9(11) . . . . ?
C5 C6 C7 C8 -1.5(18) . . . . ?
C13 C2 C1 O1 175.8(10) . . . . ?
C13 C2 C1 C16 -5.6(16) . . . . ?
C13 C2 C3 C8 64.9(14) . . . . ?
C13 C2 C3 C4 -116.6(12) . . . . ?
C13 C12 C11 C20 -174.6(11) . . . . ?
C13 C12 C11 C10 2.6(17) . . . . ?
C27 N1 C25 O3 3.9(15) . . . . ?
C27 N1 C25 C35 -177.0(11) . . . . ?
C27 C28 C29A C30A 85(4) . . . . ?
C27 C28 C29A C34A -96(3) . . . . ?
C30 C29 C28 C27 96(3) . . . . ?
C30 C29 C34 C33 -1(2) . . . . ?
C30 C31 C32 C33 -1(3) . . . . ?
C2 C13 C12 C17 111.7(12) . . . . ?
C2 C13 C12 C11 -71.5(15) . . . . ?
C2 C13 C14 C15 0.1(17) . . . . ?
C4 C5 C6 C7 2.9(19) . . . . ?
C18 C17 C12 C13 176.4(11) . . . . ?
C18 C17 C12 C11 -0.5(17) . . . . ?
C18 C19 C20 C11 2.0(17) . . . . ?
C6 C5 C4 O2 177.2(11) . . . . ?
C6 C5 C4 C3 -2.4(18) . . . . ?
C16 C15 C14 C13 -1.3(17) . . . . ?
C12 C17 C18 C19 -0.4(19) . . . . ?
C12 C13 C2 C1 -173.9(10) . . . . ?
C12 C13 C2 C3 2.1(16) . . . . ?
C12 C13 C14 C15 177.4(10) . . . . ?
C19 C20 C11 C12 -2.9(17) . . . . ?
C19 C20 C11 C10 179.9(10) . . . . ?
C40 C35 C25 O3 2(2) . . . . ?
C40 C35 C25 N1 -177.2(12) . . . . ?
C35 C36 C37 C38 -0.4(19) . . . . ?
C35 C40 C39 C38 -1(2) . . . . ?
C1 C2 C3 C8 -119.1(11) . . . . ?
C1 C2 C3 C4 59.4(14) . . . . ?
C1 C16 C15 C14 -0.9(18) . . . . ?
C3 C8 C9 C10 -70.0(15) . . . . ?
C3 C8 C9 C24 114.8(12) . . . . ?
C3 C8 C7 C6 -0.3(16) . . . . ?
C3 C2 C1 O1 -0.3(16) . . . . ?
C3 C2 C1 C16 178.3(10) . . . . ?
C25 O3 C26 C27 -11.1(13) . . . . ?
C25 N1 C27 C28 109.9(11) . . . . ?
C25 N1 C27 C26 -10.3(12) . . . . ?
C22 C23 C24 C9 -0.7(19) . . . . ?
C10 C9 C24 C23 0.5(17) . . . . ?
C15 C16 C1 O1 -177.0(10) . . . . ?
C15 C16 C1 C2 4.4(17) . . . . ?
C23 C22 C21 C10 3(2) . . . . ?
C34 C29 C28 C27 -90(2) . . . . ?
C34 C29 C30 C31 1(3) . . . . ?
C34 C33 C32 C31 1(3) . . . . ?
C9 C8 C3 C2 0.8(16) . . . . ?
C9 C8 C3 C4 -177.7(10) . . . . ?
C9 C8 C7 C6 178.2(11) . . . . ?
C9 C10 C11 C12 63.5(16) . . . . ?
C9 C10 C11 C20 -119.4(13) . . . . ?
C9 C10 C21 C22 -3.3(18) . . . . ?
C11 C10 C9 C8 2.4(17) . . . . ?
C11 C10 C9 C24 177.7(10) . . . . ?
C11 C10 C21 C22 -179.6(12) . . . . ?
C39 C40 C35 C36 1(2) . . . . ?
C39 C40 C35 C25 177.9(13) . . . . ?
C32 C33 C34 C29 0(2) . . . . ?
C7 C8 C3 C2 179.2(10) . . . . ?
C7 C8 C3 C4 0.8(15) . . . . ?
C7 C8 C9 C10 111.5(13) . . . . ?
C7 C8 C9 C24 -63.7(14) . . . . ?
C21 C22 C23 C24 -1(2) . . . . ?
C21 C10 C9 C8 -173.7(11) . . . . ?
C21 C10 C9 C24 1.5(17) . . . . ?
C21 C10 C11 C12 -120.4(13) . . . . ?
C21 C10 C11 C20 56.7(16) . . . . ?
C14 C13 C2 C1 3.4(16) . . . . ?
C14 C13 C2 C3 179.4(10) . . . . ?
C14 C13 C12 C17 -65.6(14) . . . . ?
C14 C13 C12 C11 111.1(12) . . . . ?
C29A C28 C27 N1 168.3(16) . . . . ?
C29A C28 C27 C26 -79.8(19) . . . . ?
C29A C30A C31A C32A -3(5) . . . . ?
C30A C29A C34A C33A 1(3) . . . . ?
C30A C31A C32A C33A 5(5) . . . . ?
C31A C32A C33A C34A -4(5) . . . . ?
C32A C33A C34A C29A 1(3) . . . . ?
C34A C29A C30A C31A 0(5) . . . . ?
